data_4001196
loop_
_publ_author_name
'Zhou, Yongkai'
'Adams, Stefan'
'Rao, R. Prasada'
'Edwards, Doreen D.'
'Neiman, Arkady'
'Pestereva, N.'

_publ_section_title
;
 Charge Transport by Polyatomic Anion Diffusion in Sc2(WO4)3
;
_journal_issue 20
_journal_name_full 'Chemistry of Materials'
_journal_page_first 6335
_journal_paper_doi 10.1021/cm800466y
_journal_volume 20
_journal_year 2008
_chemical_formula_moiety ' Sc2(WO4)3 '
_chemical_formula_sum 'O12 Sc2 W3'
_chemical_formula_weight 833.45
_chemical_melting_point 1913
_chemical_name_common ' Scandium Tungstate '
_chemical_name_systematic ' Scandium Tungstate '
_space_group_IT_number 60
_symmetry_cell_setting orthorhombic
_symmetry_space_group_name_Hall '-P 2a 2n'
_symmetry_space_group_name_H-M 'P n c a'
_audit_creation_date 2008-01-25T12:03
_audit_creation_method 'from EXP file using GSAS2CIF'
_audit_update_record ' 2008-01-25T12:03  Initial CIF as created by GSAS2CIF'
_cell_angle_alpha 90.0
_cell_angle_beta 90.0
_cell_angle_gamma 90.0
_cell_formula_units_Z 4
_cell_length_a 9.64236(5)
_cell_length_b 13.34917(7)
_cell_length_c 9.56139(5)
_cell_measurement_temperature 700
_cell_volume 1230.718(11)
_computing_structure_refinement GSAS
_diffrn_radiation_polarisn_ratio 0.68
_diffrn_radiation_probe x-ray
_exptl_absorpt_correction_T_max 1.00000
_exptl_absorpt_correction_T_min 1.00000
_exptl_absorpt_process_details
;   GSAS Absorption/surface roughness correction: function number 0
 No correction is applied.
;
_pd_block_id 2008-01-25T12:03|T11K|Zhou_Yongkai|Philips_Xpert
_pd_calc_method 'Rietveld Refinement'
_pd_instr_location ' ?'
_pd_meas_2theta_range_inc 0.017
_pd_meas_2theta_range_max 119.9874
_pd_meas_2theta_range_min 10.0144
_pd_meas_number_of_points 6470
_pd_proc_2theta_range_inc 0.017
_pd_proc_2theta_range_max 119.9874
_pd_proc_2theta_range_min 10.0144
_pd_proc_info_datetime 2008-01-25T12:28:34
_pd_proc_info_excluded_regions ' ?'
_pd_proc_ls_background_function
;   GSAS Background function number 1 with 12 terms.
 Shifted Chebyshev function of 1st kind
      1:    357.686     2:   -38.9336     3:    19.2148     4:    40.7217    
      5:   -5.43135     6:    11.2439     7:   -10.3560     8:    4.17939    
      9:    9.40105    10:   -23.9682    11:    21.8756    12:   -7.26819    
;
_pd_proc_ls_peak_cutoff 0.00250
_pd_proc_ls_pref_orient_corr
;   March-Dollase
 AXIS  1 Ratio=   0.95047  h= 0.000  k= 1.000  l= 0.000
 Prefered orientation correction range: Min=   0.92662, Max=   1.16465
;
_pd_proc_ls_profile_function
;
 CW Profile function number 3 with  19 terms
 Pseudovoigt profile coefficients as parameterized in
 P. Thompson, D.E. Cox & J.B. Hastings (1987). J. Appl. Cryst.,20,79-83.
 Asymmetry correction of L.W. Finger, D.E. Cox & A. P. Jephcoat (1994).
 J. Appl. Cryst.,27,892-900.
 Peak tails are ignored  where the intensity is below 0.0025 times the peak
   Aniso. broadening axis   0.0   0.0   1.0
;
_pd_proc_ls_prof_R_factor 0.0491
_pd_proc_ls_prof_wR_expected 0.0358
_pd_proc_ls_prof_wR_factor 0.0646
_pd_proc_number_of_points 6470
_pd_spec_mounting ' ?'
_refine_ls_goodness_of_fit_all 1.85
_refine_ls_matrix_type full
_refine_ls_number_parameters 51
_refine_ls_number_restraints 0
_refine_ls_R_Fsqd_factor 0.06006
_refine_ls_shift/su_max 0.03
_refine_ls_shift/su_mean 0.01
_reflns_d_resolution_high 0.890
_reflns_d_resolution_low 6.675
_reflns_limit_h_max 10
_reflns_limit_h_min 0
_reflns_limit_k_max 15
_reflns_limit_k_min 0
_reflns_limit_l_max 10
_reflns_limit_l_min 0
_reflns_number_total 1830
_cod_data_source_file cm800466y_si_015.cif
_cod_data_source_block T700K
_cod_depositor_comments
;
The following automatic conversions were performed:

'_chemical_melting_point' value ' 1913K ' was changed to '1913' - the
value should be numeric and without a unit
designator.

'_geom_bond_publ_flag' value 'N' changed to 'n'
according to /home/saulius/struct/CIF-dictionaries/cif_core.dic
dictionary named 'cif_core.dic' version 2.4.1 from 2010-06-29 (26
times).

'_geom_angle_publ_flag' value 'N' changed to 'n' according
to /home/saulius/struct/CIF-dictionaries/cif_core.dic dictionary
named 'cif_core.dic' version 2.4.1 from 2010-06-29 (33 times).

Automatic conversion script
Id: cif_fix_values 1715 2011-07-08 13:25:40Z adriana 
;
_cod_original_cell_volume 1230.718(13)
_cod_database_code 4001196
_gsas_exptl_extinct_corr_t_min 1.00000
_gsas_exptl_extinct_corr_t_max 1.00000

loop_
_symmetry_equiv_pos_site_id
_symmetry_equiv_pos_as_xyz
1 +x,+y,+z
2 -x+1/2,+y+1/2,+z+1/2
3 +x,-y+1/2,+z+1/2
4 -x+1/2,-y,+z
-1 -x,-y,-z
-2 +x+1/2,-y+1/2,-z+1/2
-3 -x,+y+1/2,-z+1/2
-4 +x+1/2,+y,-z

loop_
_atom_site_type_symbol
_atom_site_label
_atom_site_fract_x
_atom_site_fract_y
_atom_site_fract_z
_atom_site_occupancy
_atom_site_thermal_displace_type
_atom_site_U_iso_or_equiv
_atom_site_symmetry_multiplicity
Sc Sc1 0.46887(34) 0.38131(23) 0.2477(4) 1.0 Uiso 0.0231(11) 8
W W1 0.25 0.0 0.47180(14) 1.0 Uiso 0.02496(28) 4
W W2 0.11358(10) 0.35647(7) 0.39203(11) 1.0 Uiso 0.02496(28) 8
O O1 0.0905(11) 0.1314(8) 0.0714(12) 1.0 Uiso 0.0491(17) 8
O O2 0.1476(12) 0.0730(8) 0.3703(12) 1.0 Uiso 0.0491(17) 8
O O3 0.0055(12) 0.2640(9) 0.3175(11) 1.0 Uiso 0.0491(17) 8
O O4 0.3345(11) 0.4065(8) 0.0761(11) 1.0 Uiso 0.0491(17) 8
O O5 0.0618(11) 0.4766(9) 0.3239(12) 1.0 Uiso 0.0491(17) 8
O O6 0.2911(12) 0.3451(8) 0.3480(11) 1.0 Uiso 0.0491(17) 8

loop_
_atom_type_symbol
_atom_type_number_in_cell
_atom_type_scat_dispersion_real
_atom_type_scat_dispersion_imag
_atom_type_scat_Cromer_Mann_a1
_atom_type_scat_Cromer_Mann_a2
_atom_type_scat_Cromer_Mann_a3
_atom_type_scat_Cromer_Mann_a4
_atom_type_scat_Cromer_Mann_b1
_atom_type_scat_Cromer_Mann_b2
_atom_type_scat_Cromer_Mann_b3
_atom_type_scat_Cromer_Mann_b4
_atom_type_scat_Cromer_Mann_c
_atom_type_scat_source
Sc 8.0 0.000 0.000 9.18900 9.02130 7.36790 0.57290 1.64090 136.108 1.46800 51.3531 1.33290 International_Tables_Vol_C
W 12.0 0.000 0.000 29.0818 1.72029 15.4300 9.22590 14.4327 0.32170 5.11982 57.0560 9.88750 International_Tables_Vol_C
O 48.0 0.000 0.000 3.04850 13.2771 2.28680 5.70110 1.54630 0.32390 0.86700 32.9089 0.25080 International_Tables_Vol_C

loop_
_diffrn_radiation_wavelength
_diffrn_radiation_wavelength_wt
_diffrn_radiation_type
_diffrn_radiation_wavelength_id
1.540500 1.000 K\a~1~ 1
1.544300 0.000 K\a~2~ 2

loop_
_geom_angle_atom_site_label_1
_geom_angle_atom_site_label_2
_geom_angle_atom_site_label_3
_geom_angle
_geom_angle_site_symmetry_1
_geom_angle_site_symmetry_3
_geom_angle_publ_flag
O1 Sc1 O2 90.4(4) -2_666 -2_666 n
O1 Sc1 O3 94.4(4) -2_666 -2_666 n
O1 Sc1 O4 173.9(5) -2_666 1_555 n
O1 Sc1 O5 82.1(4) -2_666 4_565 n
O1 Sc1 O6 93.7(5) -2_666 1_555 n
O2 Sc1 O3 88.3(5) -2_666 -2_666 n
O2 Sc1 O4 92.2(5) -2_666 1_555 n
O2 Sc1 O5 92.3(4) -2_666 4_565 n
O2 Sc1 O6 175.3(5) -2_666 1_555 n
O3 Sc1 O4 91.1(4) -2_666 1_555 n
O3 Sc1 O5 176.5(5) -2_666 4_565 n
O3 Sc1 O6 93.6(4) -2_666 1_555 n
O4 Sc1 O5 92.3(4) 1_555 4_565 n
O4 Sc1 O6 83.5(4) 1_555 1_555 n
O5 Sc1 O6 86.0(5) 4_565 1_555 n
O2 W1 O2 110.1(8) 1_555 4_555 n
O2 W1 O4 117.0(5) 1_555 2_545 n
O2 W1 O4 100.5(5) 1_555 3_555 n
O2 W1 O4 100.5(5) 4_555 2_545 n
O2 W1 O4 117.0(5) 4_555 3_555 n
O4 W1 O4 112.4(7) 2_545 3_555 n
O1 W2 O3 112.8(5) 3_555 1_555 n
O1 W2 O5 103.8(5) 3_555 1_555 n
O1 W2 O6 111.5(5) 3_555 1_555 n
O3 W2 O5 108.2(6) 1_555 1_555 n
O3 W2 O6 114.5(5) 1_555 1_555 n
O5 W2 O6 105.0(5) 1_555 1_555 n
Sc1 O1 W2 153.3(7) -2_466 3_554 n
Sc1 O2 W1 158.8(7) -2_555 1_555 n
Sc1 O3 W2 151.4(7) -2_466 1_555 n
Sc1 O4 W1 145.0(6) 1_555 2_554 n
Sc1 O5 W2 172.1(6) 4_565 1_555 n
Sc1 O6 W2 155.8(7) 1_555 1_555 n

loop_
_geom_bond_atom_site_label_1
_geom_bond_atom_site_label_2
_geom_bond_distance
_geom_bond_site_symmetry_2
_geom_bond_publ_flag
Sc1 O1 2.097(11) -2_555 n
Sc1 O2 2.149(12) -2_555 n
Sc1 O3 2.069(11) -2_555 n
Sc1 O4 2.118(11) 1_555 n
Sc1 O5 2.053(11) 4_565 n
Sc1 O6 2.022(11) 1_555 n
W1 O2 1.693(11) 1_555 n
W1 O2 1.693(11) 4_555 n
W1 O4 1.793(10) 2_545 n
W1 O4 1.793(10) 3_555 n
W2 O1 1.737(11) 3_555 n
W2 O3 1.765(11) 1_555 n
W2 O5 1.802(11) 1_555 n
W2 O6 1.770(12) 1_555 n
O1 Sc1 2.097(11) -2_455 n
O1 W2 1.737(11) 3_554 n
O2 Sc1 2.149(12) -2_455 n
O2 W1 1.693(11) 1_555 n
O3 Sc1 2.069(11) -2_455 n
O3 W2 1.765(11) 1_555 n
O4 Sc1 2.118(11) 1_555 n
O4 W1 1.793(10) 2_554 n
O5 Sc1 2.053(11) 4_565 n
O5 W2 1.802(11) 1_555 n
O6 Sc1 2.022(11) 1_555 n
O6 W2 1.770(12) 1_555 n
